data_4027092
loop_
_publ_author_name
'Masahiko Fujioka'
'Tsumoru Morimoto'
'Takayuki Tsumagari'
'Hiroki Tanimoto'
'Yasuhiro Nishiyama'
'Kiyomi Kakiuchi'

_publ_section_title
;
 Rh(I)-Catalyzed Asymmetric Synthesis of 3-Substituted Isoindolinones
 through CO Gas-Free Aminocarbonylation
;
_journal_name_full 'Journal of Organic Chemistry'
_journal_page_first 2911
_journal_page_last 2923
_journal_paper_doi 10.1021/jo300201g
_journal_volume 77
_journal_year 2012
_chemical_absolute_configuration ad
_chemical_formula_moiety 'C21 H16 F N O3 S'
_chemical_formula_sum 'C21 H16 F N O3 S'
_chemical_formula_weight 381.42
_space_group_IT_number 4
_symmetry_cell_setting monoclinic
_symmetry_Int_Tables_number 4
_symmetry_space_group_name_Hall 'P 2yb'
_symmetry_space_group_name_H-M 'P 1 21 1'
_atom_sites_solution_hydrogens geom
_atom_sites_solution_primary direct
_atom_sites_solution_secondary difmap
_cell_angle_alpha 90.0000
_cell_angle_beta 100.211(3)
_cell_angle_gamma 90.0000
_cell_formula_units_Z 2
_cell_length_a 8.0346(9)
_cell_length_b 6.4023(7)
_cell_length_c 17.6979(18)
_cell_measurement_reflns_used 7174
_cell_measurement_temperature 123
_cell_measurement_theta_max 27.48
_cell_measurement_theta_min 3.01
_cell_volume 895.96(17)
_computing_cell_refinement 'RAPID AUTO'
_computing_data_collection 'RAPID AUTO (Rigaku, ????)'
_computing_data_reduction 'RAPID AUTO'
_computing_molecular_graphics 'CrystalStructure 4.0'
_computing_publication_material 'CrystalStructure 4.0 (Rigaku, 2010)'
_computing_structure_refinement 'SHELXL97 (Sheldrick, 2008)'
_computing_structure_solution 'Il Milione (Burla, et al., 2007)'
_diffrn_ambient_temperature 123
_diffrn_detector_area_resol_mean 10.000
_diffrn_measured_fraction_theta_full 0.998
_diffrn_measured_fraction_theta_max 0.998
_diffrn_measurement_device_type 'Rigaku R-AXIS RAPID'
_diffrn_measurement_method \w
_diffrn_radiation_type 'Mo K\a'
_diffrn_radiation_wavelength 0.71075
_diffrn_reflns_av_R_equivalents 0.0571
_diffrn_reflns_limit_h_max 10
_diffrn_reflns_limit_h_min -10
_diffrn_reflns_limit_k_max 8
_diffrn_reflns_limit_k_min -7
_diffrn_reflns_limit_l_max 22
_diffrn_reflns_limit_l_min -22
_diffrn_reflns_number 15067
_diffrn_reflns_theta_full 27.48
_diffrn_reflns_theta_max 27.48
_diffrn_standards_number 0
_exptl_absorpt_coefficient_mu 0.212
_exptl_absorpt_correction_T_max 0.996
_exptl_absorpt_correction_T_min 0.732
_exptl_absorpt_correction_type multi-scan
_exptl_absorpt_process_details 'ABSCOR (Rigaku, 1995)'
_exptl_crystal_colour colorless
_exptl_crystal_density_diffrn 1.414
_exptl_crystal_description block
_exptl_crystal_F_000 396.00
_exptl_crystal_size_max 0.180
_exptl_crystal_size_mid 0.050
_exptl_crystal_size_min 0.020
_refine_diff_density_max 0.490
_refine_diff_density_min -0.280
_refine_ls_abs_structure_details 'Flack, H. D. (1983), Acta Cryst. A39, 876-881.  1717 Friedel Pairs'
_refine_ls_abs_structure_Flack 0.00(8)
_refine_ls_extinction_method none
_refine_ls_goodness_of_fit_ref 1.048
_refine_ls_hydrogen_treatment constr
_refine_ls_number_parameters 329
_refine_ls_number_reflns 3966
_refine_ls_number_restraints 1
_refine_ls_R_factor_gt 0.0453
_refine_ls_shift/su_max 0.000
_refine_ls_structure_factor_coef Fsqd
_refine_ls_weighting_details 'w = 1/[\s^2^(Fo^2^)+(0.0444P)^2^+0.1017P] where P=(Fo^2^+2Fc^2^)/3'
_refine_ls_weighting_scheme calc
_refine_ls_wR_factor_ref 0.0960
_reflns_number_gt 3354
_reflns_number_total 3966
_reflns_threshold_expression F^2^>2.0\s(F^2^)
_cod_data_source_file jo300201g_si_013.cif
_cod_data_source_block TMG-75
_cod_original_cell_volume 895.95(16)
_cod_database_code 4027092

loop_
_symmetry_equiv_pos_site_id
_symmetry_equiv_pos_as_xyz
1 +X,+Y,+Z
2 -X,1/2+Y,-Z

loop_
_atom_site_label
_atom_site_type_symbol
_atom_site_fract_x
_atom_site_fract_y
_atom_site_fract_z
_atom_site_U_iso_or_equiv
_atom_site_adp_type
_atom_site_occupancy
_atom_site_symmetry_multiplicity
_atom_site_calc_flag
_atom_site_refinement_flags
_atom_site_disorder_assembly
_atom_site_disorder_group
S1 S 0.23474(6) 0.15349(10) 0.84940(3) 0.02798(14) Uani 1.0 2 d . . .
F1 F 0.1847(3) -0.2504(4) 0.44956(10) 0.0856(7) Uani 1.0 2 d . . .
O1A O 0.1057(5) 0.0162(6) 0.87299(19) 0.0302(9) Uani 0.495(3) 2 d P A 1
O1B O 0.2406(5) -0.0389(5) 0.88142(19) 0.0295(9) Uani 0.505(3) 2 d P A 2
O2A O 0.2511(5) 0.3555(6) 0.8690(3) 0.0375(10) Uani 0.495(3) 2 d P A 1
O2B O 0.0990(5) 0.3035(6) 0.85904(19) 0.0317(9) Uani 0.505(3) 2 d P A 2
O3 O 0.3156(3) 0.4381(3) 0.71802(10) 0.0430(5) Uani 1.0 2 d . . .
N1 N 0.2123(2) 0.1212(3) 0.75434(10) 0.0259(5) Uani 1.0 2 d . . .
C1 C 0.2668(3) 0.2611(4) 0.70310(13) 0.0281(5) Uani 1.0 2 d . . .
C2 C 0.2509(3) 0.1495(5) 0.62986(11) 0.0296(5) Uani 1.0 2 d . . .
C3 C 0.2887(3) 0.2190(5) 0.56042(14) 0.0419(7) Uani 1.0 2 d . . .
C4 C 0.2649(4) 0.0808(6) 0.49906(15) 0.0532(9) Uani 1.0 2 d . . .
C5 C 0.2055(4) -0.1179(6) 0.50992(15) 0.0520(8) Uani 1.0 2 d . . .
C6 C 0.1667(3) -0.1906(5) 0.57784(14) 0.0405(7) Uani 1.0 2 d . . .
C7 C 0.1927(3) -0.0510(4) 0.63871(12) 0.0281(5) Uani 1.0 2 d . . .
C8 C 0.1591(3) -0.0839(4) 0.71932(12) 0.0249(5) Uani 1.0 2 d . . .
C9 C -0.0266(3) -0.1364(4) 0.71852(12) 0.0256(5) Uani 1.0 2 d . . .
C10 C -0.1495(3) 0.0141(4) 0.69723(13) 0.0316(6) Uani 1.0 2 d . . .
C11 C -0.3191(3) -0.0366(5) 0.69095(14) 0.0373(6) Uani 1.0 2 d . . .
C12 C -0.3664(3) -0.2372(5) 0.70613(14) 0.0373(6) Uani 1.0 2 d . . .
C13 C -0.2428(3) -0.3873(4) 0.72865(13) 0.0362(7) Uani 1.0 2 d . . .
C14 C -0.0728(3) -0.3371(5) 0.73466(12) 0.0322(5) Uani 1.0 2 d . . .
C15A C 0.4295(6) 0.0122(8) 0.8793(3) 0.0236(11) Uani 0.495(3) 2 d P A 1
C15B C 0.4264(6) 0.2972(8) 0.8752(3) 0.0244(11) Uani 0.505(3) 2 d P A 2
C16A C 0.4299(7) -0.1913(8) 0.9052(3) 0.0277(12) Uani 0.495(3) 2 d P A 1
C16B C 0.5760(17) 0.1886(11) 0.8704(8) 0.0216(18) Uani 0.505(3) 2 d P A 2
C17A C 0.5857(11) -0.2892(11) 0.9264(5) 0.0320(15) Uani 0.495(3) 2 d P A 1
C17B C 0.7285(7) 0.2944(9) 0.8928(3) 0.0326(13) Uani 0.505(3) 2 d P A 2
C18A C 0.7377(6) -0.1903(8) 0.9224(3) 0.0267(12) Uani 0.495(3) 2 d P A 1
C18B C 0.7317(7) 0.4996(9) 0.9181(3) 0.0327(13) Uani 0.505(3) 2 d P A 2
C19A C 0.7319(7) 0.0146(9) 0.8963(3) 0.0292(12) Uani 0.495(3) 2 d P A 1
C19B C 0.5817(10) 0.5996(11) 0.9239(4) 0.0292(14) Uani 0.505(3) 2 d P A 2
C20A C 0.5803(19) 0.1149(12) 0.8760(8) 0.029(3) Uani 0.495(3) 2 d P A 1
C20B C 0.4282(6) 0.5008(8) 0.9014(3) 0.0290(12) Uani 0.505(3) 2 d P A 2
C21A C 0.8971(15) -0.3033(13) 0.9424(7) 0.039(3) Uani 0.495(3) 2 d P A 1
C21B C 0.9040(13) 0.6149(13) 0.9416(8) 0.046(3) Uani 0.505(3) 2 d P A 2
H1 H 0.3294 0.3566 0.5552 0.0503 Uiso 1.0 2 calc R . .
H2 H 0.2888 0.1218 0.4505 0.0639 Uiso 1.0 2 calc R . .
H3 H 0.1247 -0.3277 0.5827 0.0485 Uiso 1.0 2 calc R . .
H4 H 0.2333 -0.1974 0.7455 0.0299 Uiso 1.0 2 calc R . .
H5 H -0.1176 0.1527 0.6869 0.0379 Uiso 1.0 2 calc R . .
H6 H -0.4030 0.0672 0.6761 0.0447 Uiso 1.0 2 calc R . .
H7 H -0.4827 -0.2723 0.7012 0.0448 Uiso 1.0 2 calc R . .
H8 H -0.2747 -0.5251 0.7400 0.0435 Uiso 1.0 2 calc R . .
H9 H 0.0114 -0.4404 0.7498 0.0386 Uiso 1.0 2 calc R . .
H10A H 0.3274 -0.2620 0.9083 0.0332 Uiso 0.495(3) 2 calc PR A 1
H10B H 0.5735 0.0484 0.8526 0.0259 Uiso 0.505(3) 2 calc PR A 2
H11A H 0.5882 -0.4292 0.9444 0.0385 Uiso 0.495(3) 2 calc PR A 1
H11B H 0.8319 0.2248 0.8906 0.0392 Uiso 0.505(3) 2 calc PR A 2
H12A H 0.8339 0.0855 0.8925 0.0350 Uiso 0.495(3) 2 calc PR A 1
H12B H 0.5845 0.7378 0.9437 0.0350 Uiso 0.505(3) 2 calc PR A 2
H13A H 0.5781 0.2561 0.8594 0.0349 Uiso 0.495(3) 2 calc PR A 1
H13B H 0.3253 0.5717 0.9038 0.0348 Uiso 0.505(3) 2 calc PR A 2
H14A H 0.9617 -0.2466 0.9901 0.0468 Uiso 0.495(3) 2 calc PR A 1
H14B H 0.9283 0.6327 0.9975 0.0547 Uiso 0.505(3) 2 calc PR A 2
H15A H 0.9627 -0.2876 0.9010 0.0468 Uiso 0.495(3) 2 calc PR A 1
H15B H 0.8979 0.7521 0.9167 0.0547 Uiso 0.505(3) 2 calc PR A 2
H16A H 0.8739 -0.4517 0.9494 0.0468 Uiso 0.495(3) 2 calc PR A 1
H16B H 0.9941 0.5322 0.9254 0.0547 Uiso 0.505(3) 2 calc PR A 2

loop_
_atom_site_aniso_label
_atom_site_aniso_U_11
_atom_site_aniso_U_22
_atom_site_aniso_U_33
_atom_site_aniso_U_12
_atom_site_aniso_U_13
_atom_site_aniso_U_23
S1 0.0234(3) 0.0355(3) 0.0258(3) -0.0014(3) 0.00641(17) -0.0030(3)
F1 0.1189(17) 0.1042(18) 0.0378(10) -0.0190(14) 0.0245(10) -0.0294(11)
O1A 0.0246(19) 0.037(2) 0.0309(19) -0.0053(15) 0.0103(14) -0.0018(15)
O1B 0.035(2) 0.026(2) 0.0276(18) -0.0006(16) 0.0073(14) 0.0042(15)
O2A 0.032(3) 0.031(2) 0.048(3) -0.0013(17) 0.0035(16) -0.0146(17)
O2B 0.0256(18) 0.038(3) 0.0343(19) 0.0062(15) 0.0121(14) 0.0004(16)
O3 0.0514(11) 0.0315(11) 0.0495(11) -0.0094(9) 0.0181(9) 0.0002(9)
N1 0.0258(9) 0.0241(12) 0.0280(9) -0.0015(9) 0.0050(7) 0.0002(9)
C1 0.0206(11) 0.0302(14) 0.0344(13) 0.0014(10) 0.0076(9) 0.0057(11)
C2 0.0175(9) 0.0406(13) 0.0309(11) 0.0030(13) 0.0049(8) 0.0048(14)
C3 0.0344(13) 0.056(2) 0.0373(14) 0.0033(12) 0.0115(10) 0.0096(12)
C4 0.0511(17) 0.084(3) 0.0280(14) -0.0009(16) 0.0158(12) 0.0061(14)
C5 0.0545(18) 0.073(3) 0.0295(14) 0.0011(17) 0.0110(12) -0.0125(15)
C6 0.0378(15) 0.0502(18) 0.0333(14) -0.0054(12) 0.0061(11) -0.0090(12)
C7 0.0187(10) 0.0370(14) 0.0285(12) 0.0046(10) 0.0041(8) -0.0005(11)
C8 0.0234(11) 0.0231(12) 0.0282(12) 0.0010(9) 0.0045(9) 0.0008(10)
C9 0.0209(11) 0.0316(13) 0.0242(11) -0.0002(10) 0.0038(8) 0.0026(10)
C10 0.0300(12) 0.0301(13) 0.0341(13) 0.0031(10) 0.0043(10) 0.0077(11)
C11 0.0240(12) 0.0475(17) 0.0400(14) 0.0062(12) 0.0051(10) 0.0089(13)
C12 0.0231(12) 0.0545(17) 0.0349(13) -0.0067(12) 0.0067(10) -0.0001(13)
C13 0.0369(13) 0.0382(17) 0.0362(12) -0.0086(12) 0.0134(10) 0.0042(12)
C14 0.0301(11) 0.0326(12) 0.0346(11) 0.0017(13) 0.0076(8) 0.0032(14)
C15A 0.019(3) 0.027(3) 0.024(3) 0.001(2) 0.0021(19) -0.003(2)
C15B 0.026(3) 0.028(3) 0.019(3) -0.005(2) 0.0030(18) 0.004(2)
C16A 0.032(3) 0.025(3) 0.028(3) -0.002(2) 0.009(2) -0.006(2)
C16B 0.020(3) 0.018(4) 0.027(4) -0.001(4) 0.004(3) 0.003(4)
C17A 0.044(4) 0.025(3) 0.028(4) 0.002(4) 0.007(3) 0.001(4)
C17B 0.026(3) 0.040(4) 0.032(3) 0.003(3) 0.006(2) 0.003(3)
C18A 0.028(3) 0.031(3) 0.022(3) 0.002(2) 0.0047(19) -0.007(2)
C18B 0.034(3) 0.044(4) 0.019(3) -0.011(3) 0.001(2) -0.000(3)
C19A 0.027(3) 0.038(3) 0.022(3) -0.002(3) 0.004(2) 0.001(3)
C19B 0.036(4) 0.029(3) 0.021(3) -0.002(4) 0.003(3) 0.006(4)
C20A 0.036(5) 0.027(5) 0.024(4) -0.010(5) 0.006(3) 0.003(5)
C20B 0.029(3) 0.031(3) 0.028(3) 0.004(3) 0.007(2) 0.003(3)
C21A 0.049(5) 0.044(6) 0.023(4) 0.020(5) 0.003(3) 0.016(4)
C21B 0.022(4) 0.055(6) 0.060(6) -0.003(4) 0.007(3) 0.026(6)

loop_
_atom_type_symbol
_atom_type_description
_atom_type_scat_dispersion_real
_atom_type_scat_dispersion_imag
_atom_type_scat_source
C C 0.0033 0.0016
;
International Tables for Crystallography
(1992, Vol. C, Tables 4.2.6.8 and 6.1.1.4)
;
H H 0.0000 0.0000
;
International Tables for Crystallography
(1992, Vol. C, Table 6.1.1.4)
;
F F 0.0171 0.0103
;
International Tables for Crystallography
(1992, Vol. C, Tables 4.2.6.8 and 6.1.1.4)
;
N N 0.0061 0.0033
;
International Tables for Crystallography
(1992, Vol. C, Tables 4.2.6.8 and 6.1.1.4)
;
O O 0.0106 0.0060
;
International Tables for Crystallography
(1992, Vol. C, Tables 4.2.6.8 and 6.1.1.4)
;
S S 0.1246 0.1234
;
International Tables for Crystallography
(1992, Vol. C, Tables 4.2.6.8 and 6.1.1.4)
;

loop_
_geom_angle_atom_site_label_1
_geom_angle_atom_site_label_2
_geom_angle_atom_site_label_3
_geom_angle
_geom_angle_publ_flag
O1A S1 O2A 123.0(3) yes
O1A S1 N1 104.79(15) yes
O1A S1 C15A 103.6(2) yes
O1B S1 O2B 120.8(3) yes
O1B S1 N1 107.35(16) yes
O1B S1 C15B 113.5(2) yes
O2A S1 N1 111.57(19) yes
O2A S1 C15A 111.6(2) yes
O2B S1 N1 104.19(15) yes
O2B S1 C15B 104.8(2) yes
N1 S1 C15A 99.58(17) yes
N1 S1 C15B 104.83(17) yes
S1 N1 C1 125.63(16) yes
S1 N1 C8 120.11(15) yes
C1 N1 C8 113.35(18) yes
O3 C1 N1 125.7(3) yes
O3 C1 C2 128.5(3) yes
N1 C1 C2 105.9(2) yes
C1 C2 C3 128.9(3) yes
C1 C2 C7 109.3(2) yes
C3 C2 C7 121.8(3) yes
C2 C3 C4 117.8(3) yes
C3 C4 C5 118.7(3) yes
F1 C5 C4 117.7(3) yes
F1 C5 C6 117.6(3) yes
C4 C5 C6 124.7(3) yes
C5 C6 C7 115.7(3) yes
C2 C7 C6 121.1(3) yes
C2 C7 C8 110.85(19) yes
C6 C7 C8 128.0(3) yes
N1 C8 C7 100.63(18) yes
N1 C8 C9 114.09(18) yes
C7 C8 C9 111.07(16) yes
C8 C9 C10 119.9(2) yes
C8 C9 C14 120.07(19) yes
C10 C9 C14 119.9(2) yes
C9 C10 C11 120.2(3) yes
C10 C11 C12 120.3(3) yes
C11 C12 C13 119.5(3) yes
C12 C13 C14 120.3(3) yes
C9 C14 C13 119.7(3) yes
S1 C15A C16A 121.5(4) yes
S1 C15A C20A 117.9(5) yes
C16A C15A C20A 120.6(6) yes
S1 C15B C16B 116.0(5) yes
S1 C15B C20B 122.0(4) yes
C16B C15B C20B 121.9(6) yes
C15A C16A C17A 117.7(5) yes
C15B C16B C17B 117.4(7) yes
C16A C17A C18A 122.5(6) yes
C16B C17B C18B 121.1(6) yes
C17A C18A C19A 118.0(5) yes
C17A C18A C21A 120.2(6) yes
C19A C18A C21A 121.7(6) yes
C17B C18B C19B 119.7(5) yes
C17B C18B C21B 120.0(6) yes
C19B C18B C21B 120.3(6) yes
C18A C19A C20A 120.4(7) yes
C18B C19B C20B 120.8(6) yes
C15A C20A C19A 120.6(7) yes
C15B C20B C19B 119.0(5) yes
C2 C3 H1 121.094 no
C4 C3 H1 121.098 no
C3 C4 H2 120.638 no
C5 C4 H2 120.639 no
C5 C6 H3 122.124 no
C7 C6 H3 122.131 no
N1 C8 H4 110.227 no
C7 C8 H4 110.235 no
C9 C8 H4 110.225 no
C9 C10 H5 119.903 no
C11 C10 H5 119.908 no
C10 C11 H6 119.868 no
C12 C11 H6 119.878 no
C11 C12 H7 120.236 no
C13 C12 H7 120.242 no
C12 C13 H8 119.828 no
C14 C13 H8 119.831 no
C9 C14 H9 120.128 no
C13 C14 H9 120.123 no
C15A C16A H10A 121.163 no
C17A C16A H10A 121.158 no
C15B C16B H10B 121.285 no
C17B C16B H10B 121.281 no
C16A C17A H11A 118.726 no
C18A C17A H11A 118.732 no
C16B C17B H11B 119.435 no
C18B C17B H11B 119.436 no
C18A C19A H12A 119.775 no
C20A C19A H12A 119.775 no
C18B C19B H12B 119.624 no
C20B C19B H12B 119.622 no
C15A C20A H13A 119.676 no
C19A C20A H13A 119.678 no
C15B C20B H13B 120.517 no
C19B C20B H13B 120.522 no
C18A C21A H14A 109.464 no
C18A C21A H15A 109.474 no
C18A C21A H16A 109.471 no
H14A C21A H15A 109.472 no
H14A C21A H16A 109.473 no
H15A C21A H16A 109.473 no
C18B C21B H14B 109.475 no
C18B C21B H15B 109.465 no
C18B C21B H16B 109.467 no
H14B C21B H15B 109.476 no
H14B C21B H16B 109.482 no
H15B C21B H16B 109.463 no

loop_
_geom_bond_atom_site_label_1
_geom_bond_atom_site_label_2
_geom_bond_distance
_geom_bond_publ_flag
S1 O1A 1.475(4) yes
S1 O1B 1.353(4) yes
S1 O2A 1.339(4) yes
S1 O2B 1.486(4) yes
S1 N1 1.6728(19) yes
S1 C15A 1.803(5) yes
S1 C15B 1.782(5) yes
F1 C5 1.351(4) yes
O3 C1 1.213(3) yes
N1 C1 1.399(3) yes
N1 C8 1.482(3) yes
C1 C2 1.466(4) yes
C2 C3 1.390(4) yes
C2 C7 1.385(4) yes
C3 C4 1.388(4) yes
C4 C5 1.384(5) yes
C5 C6 1.376(4) yes
C6 C7 1.387(4) yes
C7 C8 1.513(4) yes
C8 C9 1.527(3) yes
C9 C10 1.384(4) yes
C9 C14 1.382(4) yes
C10 C11 1.386(4) yes
C11 C12 1.379(4) yes
C12 C13 1.389(4) yes
C13 C14 1.389(3) yes
C15A C16A 1.380(7) yes
C15A C20A 1.389(15) yes
C15B C16B 1.404(14) yes
C15B C20B 1.383(7) yes
C16A C17A 1.391(10) yes
C16B C17B 1.394(13) yes
C17A C18A 1.389(10) yes
C17B C18B 1.386(8) yes
C18A C19A 1.389(8) yes
C18A C21A 1.459(12) yes
C18B C19B 1.384(10) yes
C18B C21B 1.559(11) yes
C19A C20A 1.368(15) yes
C19B C20B 1.381(9) yes
C3 H1 0.950 no
C4 H2 0.950 no
C6 H3 0.950 no
C8 H4 1.000 no
C10 H5 0.950 no
C11 H6 0.950 no
C12 H7 0.950 no
C13 H8 0.950 no
C14 H9 0.950 no
C16A H10A 0.950 no
C16B H10B 0.950 no
C17A H11A 0.950 no
C17B H11B 0.950 no
C19A H12A 0.950 no
C19B H12B 0.950 no
C20A H13A 0.950 no
C20B H13B 0.950 no
C21A H14A 0.980 no
C21A H15A 0.980 no
C21A H16A 0.980 no
C21B H14B 0.980 no
C21B H15B 0.980 no
C21B H16B 0.980 no

loop_
_geom_contact_atom_site_label_1
_geom_contact_atom_site_label_2
_geom_contact_distance
_geom_contact_publ_flag
_geom_contact_site_symmetry_2
S1 O3 3.112(2) no .
S1 C9 3.390(3) no .
F1 C7 3.573(3) no .
O1A C8 2.899(5) no .
O1A C9 2.920(4) no .
O1A C10 3.409(4) no .
O1A C14 3.453(5) no .
O1A C16A 2.889(6) no .
O1B C8 2.842(4) no .
O1B C9 3.334(4) no .
O1B C16B 3.100(13) no .
O2A O3 2.859(5) no .
O2A C1 3.022(5) no .
O2A C20A 3.044(15) no .
O2B O3 3.397(4) no .
O2B C1 3.290(5) no .
O2B C8 3.595(5) no .
O2B C20B 2.907(6) no .
O3 C3 3.095(4) no .
O3 C7 3.502(3) no .
O3 C8 3.572(3) no .
O3 C15B 2.910(5) no .
O3 C16B 3.493(12) no .
O3 C20B 3.235(5) no .
N1 C10 2.984(3) no .
N1 C16A 3.539(5) no .
N1 C16B 3.289(13) no .
N1 C20A 3.334(14) no .
C1 C9 3.512(4) no .
C1 C15A 3.540(5) no .
C1 C15B 3.097(5) no .
C1 C16B 3.543(13) no .
C2 C5 2.701(4) no .
C2 C9 3.468(4) no .
C3 C6 2.835(5) no .
C4 C7 2.768(4) no .
C6 C9 3.178(4) no .
C7 C10 3.134(4) no .
C7 C14 3.475(4) no .
C8 C15A 3.307(5) no .
C9 C12 2.776(4) no .
C10 C13 2.761(4) no .
C11 C14 2.770(4) no .
C15A C18A 2.780(7) no .
C15B C18B 2.759(7) no .
C16A C19A 2.790(8) no .
C16B C19B 2.794(11) no .
C17A C20A 2.735(11) no .
C17B C20B 2.779(8) no .
F1 C2 3.591(3) no 2_546
F1 C10 2.973(3) no 2_546
F1 C11 3.415(4) no 2_546
O1A C18A 3.489(7) no 1_455
O1A C19A 3.103(7) no 1_455
O1A C21A 3.038(12) no 1_455
O1A C21A 3.470(12) no 2_657
O1B C18B 3.525(6) no 2_647
O1B C19B 3.564(8) no 1_545
O1B C19B 3.599(7) no 2_647
O1B C20B 3.300(6) no 1_545
O2A C16A 3.251(6) no 1_565
O2A C17A 3.530(9) no 1_565
O2B C14 3.312(4) no 1_565
O2B C17B 3.139(7) no 1_455
O2B C18B 3.531(7) no 1_455
O2B C21B 3.062(12) no 1_455
O3 C6 3.491(4) no 1_565
O3 C8 3.310(3) no 1_565
O3 C12 3.329(4) no 1_665
O3 C14 3.496(3) no 1_565
C2 F1 3.591(3) no 2_556
C6 O3 3.491(4) no 1_545
C8 O3 3.310(3) no 1_545
C10 F1 2.973(3) no 2_556
C11 F1 3.415(4) no 2_556
C11 C19A 3.599(6) no 1_455
C12 O3 3.329(4) no 1_445
C13 C17B 3.588(6) no 1_445
C13 C18B 3.471(6) no 1_445
C14 O2B 3.312(4) no 1_545
C14 O3 3.496(3) no 1_545
C16A O2A 3.251(6) no 1_545
C17A O2A 3.530(9) no 1_545
C17B O2B 3.139(7) no 1_655
C17B C13 3.588(6) no 1_665
C18A O1A 3.489(7) no 1_655
C18B O1B 3.525(6) no 2_657
C18B O2B 3.531(7) no 1_655
C18B C13 3.471(6) no 1_665
C19A O1A 3.103(7) no 1_655
C19A C11 3.599(6) no 1_655
C19B O1B 3.564(8) no 1_565
C19B O1B 3.599(7) no 2_657
C20B O1B 3.300(6) no 1_565
C21A O1A 3.038(12) no 1_655
C21A O1A 3.470(12) no 2_647
C21B O2B 3.062(12) no 1_655
S1 H4 2.9019 no .
S1 H10A 2.9052 no .
S1 H10B 2.7943 no .
S1 H13A 2.8107 no .
S1 H13B 2.8942 no .
F1 H2 2.5244 no .
F1 H3 2.5368 no .
O1A H4 2.9718 no .
O1A H5 3.5687 no .
O1A H10A 2.5176 no .
O1B H4 2.6020 no .
O1B H10B 2.8655 no .
O2A H13A 2.7375 no .
O2B H5 3.3708 no .
O2B H13B 2.5244 no .
O3 H1 2.9508 no .
O3 H13A 3.1928 no .
O3 H13B 3.3839 no .
N1 H5 2.7150 no .
N1 H10B 3.1422 no .
N1 H13A 3.3018 no .
C1 H1 2.8197 no .
C1 H4 3.0531 no .
C1 H5 3.1286 no .
C1 H10B 3.5521 no .
C1 H13A 3.3845 no .
C2 H2 3.2467 no .
C2 H3 3.2803 no .
C2 H4 3.0401 no .
C2 H5 3.2936 no .
C4 H3 3.3004 no .
C5 H1 3.2520 no .
C6 H2 3.2900 no .
C6 H4 2.9202 no .
C7 H1 3.2831 no .
C7 H5 3.0660 no .
C8 H3 2.8496 no .
C8 H5 2.6670 no .
C8 H9 2.6716 no .
C8 H10A 3.5651 no .
C9 H3 3.1285 no .
C9 H6 3.2568 no .
C9 H8 3.2532 no .
C10 H4 3.3306 no .
C10 H7 3.2558 no .
C10 H9 3.2529 no .
C11 H8 3.2485 no .
C12 H5 3.2529 no .
C12 H9 3.2670 no .
C13 H6 3.2503 no .
C14 H3 3.3560 no .
C14 H4 2.5920 no .
C14 H5 3.2512 no .
C14 H7 3.2677 no .
C15A H4 2.9279 no .
C15A H11A 3.2276 no .
C15A H12A 3.2508 no .
C15B H11B 3.2545 no .
C15B H12B 3.2393 no .
C16A H4 2.9832 no .
C16A H13A 3.2589 no .
C16B H13B 3.2928 no .
C17A H12A 3.2436 no .
C17A H14A 3.0440 no .
C17A H15A 3.1402 no .
C17A H16A 2.5052 no .
C17B H12B 3.2520 no .
C17B H14B 3.1061 no .
C17B H15B 3.2272 no .
C17B H16B 2.6017 no .
C18A H10A 3.2939 no .
C18A H13A 3.2480 no .
C18B H10B 3.2828 no .
C18B H13B 3.2621 no .
C19A H11A 3.2372 no .
C19A H14A 2.8064 no .
C19A H15A 2.6708 no .
C19A H16A 3.2734 no .
C19B H11B 3.2507 no .
C19B H14B 2.8650 no .
C19B H15B 2.7455 no .
C19B H16B 3.3369 no .
C20A H10A 3.2694 no .
C20B H10B 3.2944 no .
C21A H11A 2.6157 no .
C21A H12A 2.6599 no .
C21B H11B 2.6835 no .
C21B H12B 2.6914 no .
H1 H2 2.3624 no .
H3 H4 2.9771 no .
H3 H9 3.3239 no .
H4 H9 2.3780 no .
H4 H10A 2.8762 no .
H4 H10B 3.4214 no .
H5 H6 2.3324 no .
H6 H7 2.3306 no .
H7 H8 2.3399 no .
H8 H9 2.3384 no .
H10A H11A 2.3388 no .
H10B H11B 2.3545 no .
H11A H14A 3.1886 no .
H11A H15A 3.3591 no .
H11A H16A 2.2862 no .
H11B H14B 3.2371 no .
H11B H15B 3.4359 no .
H11B H16B 2.3802 no .
H12A H13A 2.3099 no .
H12A H14A 2.8163 no .
H12A H15A 2.5971 no .
H12A H16A 3.5820 no .
H12B H13B 2.3332 no .
H12B H14B 2.8384 no .
H12B H15B 2.6461 no .
S1 H9 3.4589 no 1_565
S1 H11B 3.4713 no 1_455
S1 H12A 3.4656 no 1_455
S1 H14A 3.5436 no 2_657
S1 H14B 3.2153 no 2_647
S1 H16B 3.5136 no 1_455
F1 H1 3.2257 no 1_545
F1 H5 2.4590 no 2_546
F1 H6 3.2821 no 2_546
O1A H12A 2.3133 no 1_455
O1A H14A 3.0522 no 1_455
O1A H14A 2.9893 no 2_657
O1A H15A 2.3563 no 1_455
O1A H16A 3.1258 no 2_657
O1B H12B 3.1328 no 1_545
O1B H13B 2.5958 no 1_545
O1B H14B 2.9453 no 2_647
O1B H15B 3.2201 no 1_445
O1B H16B 3.5510 no 1_445
O2A H4 3.5889 no 1_565
O2A H9 2.9021 no 1_565
O2A H10A 2.5897 no 1_565
O2A H11A 3.1200 no 1_565
O2A H14A 3.3289 no 2_657
O2A H15A 3.3729 no 1_465
O2B H8 3.5237 no 1_565
O2B H9 2.5372 no 1_565
O2B H11B 2.3651 no 1_455
O2B H14B 2.8090 no 2_647
O2B H15B 3.5338 no 1_455
O2B H16B 2.1407 no 1_455
O3 H3 3.0052 no 1_565
O3 H4 2.4967 no 1_565
O3 H6 3.4489 no 1_655
O3 H7 2.5145 no 1_665
O3 H8 3.2536 no 1_665
O3 H9 2.7172 no 1_565
N1 H9 3.2317 no 1_565
C1 H3 3.4511 no 1_565
C1 H4 3.5676 no 1_565
C1 H6 3.0425 no 1_655
C1 H9 3.0244 no 1_565
C2 H3 3.5533 no 1_565
C2 H6 2.8055 no 1_655
C2 H7 3.5371 no 1_655
C3 H3 3.2401 no 1_565
C3 H6 3.0782 no 1_655
C4 H3 3.2600 no 2_556
C5 H1 3.5596 no 1_545
C5 H3 3.4110 no 2_556
C6 H1 3.2345 no 1_545
C6 H7 3.2859 no 1_655
C7 H6 3.2858 no 1_655
C7 H7 3.0014 no 1_655
C8 H7 3.1890 no 1_655
C9 H15A 3.3872 no 1_455
C10 H8 3.2490 no 1_565
C10 H12A 3.5112 no 1_455
C11 H2 3.3655 no 2_546
C11 H8 3.3903 no 1_565
C11 H10B 3.1788 no 1_455
C12 H2 3.0827 no 2_546
C12 H4 3.4189 no 1_455
C12 H10B 3.2776 no 1_455
C13 H2 3.1272 no 2_546
C13 H5 3.2394 no 1_545
C13 H15A 3.2635 no 1_455
C13 H15B 3.4383 no 1_445
C14 H2 3.4360 no 2_546
C14 H5 3.3771 no 1_545
C14 H15A 2.9240 no 1_455
C14 H15B 3.3219 no 1_445
C14 H16B 3.4258 no 1_445
C15A H11A 3.1704 no 2_657
C15B H12B 3.2441 no 2_647
C16A H11A 3.1726 no 2_657
C16B H6 3.5584 no 1_655
C16B H8 3.3325 no 1_665
C16B H12B 3.1597 no 1_545
C17A H13A 3.1396 no 1_545
C17B H8 2.9357 no 1_665
C17B H14B 3.2484 no 2_747
C18B H8 3.1467 no 1_665
C19A H14A 3.2692 no 2_757
C19B H10B 3.1342 no 1_565
C20A H6 3.5760 no 1_655
C20A H11A 3.1565 no 1_565
C20B H4 3.5020 no 1_565
C20B H12B 3.2355 no 2_647
C20B H16B 3.5928 no 1_455
C21A H12A 3.3887 no 2_747
C21A H14A 3.2077 no 2_747
C21A H16A 3.2981 no 2_757
C21B H11B 3.4035 no 2_757
C21B H13B 3.5761 no 1_655
C21B H14B 3.4628 no 2_747
C21B H15B 3.5773 no 2_747
C21B H16B 3.5595 no 2_757
H1 F1 3.2257 no 1_565
H1 C5 3.5596 no 1_565
H1 C6 3.2345 no 1_565
H1 H2 3.5227 no 2_656
H1 H3 2.7046 no 1_565
H1 H6 3.3175 no 1_655
H2 C11 3.3655 no 2_556
H2 C12 3.0827 no 2_556
H2 C13 3.1272 no 2_556
H2 C14 3.4360 no 2_556
H2 H1 3.5227 no 2_646
H2 H3 3.2857 no 2_556
H2 H7 3.4030 no 2_556
H2 H8 3.4829 no 2_556
H3 O3 3.0052 no 1_545
H3 C1 3.4511 no 1_545
H3 C2 3.5533 no 1_545
H3 C3 3.2401 no 1_545
H3 C4 3.2600 no 2_546
H3 C5 3.4110 no 2_546
H3 H1 2.7046 no 1_545
H3 H2 3.2857 no 2_546
H3 H7 3.4828 no 1_655
H4 O2A 3.5889 no 1_545
H4 O3 2.4967 no 1_545
H4 C1 3.5676 no 1_545
H4 C12 3.4189 no 1_655
H4 C20B 3.5020 no 1_545
H4 H7 2.5855 no 1_655
H4 H13B 3.1375 no 1_545
H5 F1 2.4590 no 2_556
H5 C13 3.2394 no 1_565
H5 C14 3.3771 no 1_565
H5 H8 2.6745 no 1_565
H5 H9 2.9480 no 1_565
H6 F1 3.2821 no 2_556
H6 O3 3.4489 no 1_455
H6 C1 3.0425 no 1_455
H6 C2 2.8055 no 1_455
H6 C3 3.0782 no 1_455
H6 C7 3.2858 no 1_455
H6 C16B 3.5584 no 1_455
H6 C20A 3.5760 no 1_455
H6 H1 3.3175 no 1_455
H6 H8 2.9566 no 1_565
H6 H10B 3.1650 no 1_455
H6 H13A 3.4902 no 1_455
H7 O3 2.5145 no 1_445
H7 C2 3.5371 no 1_455
H7 C6 3.2859 no 1_455
H7 C7 3.0014 no 1_455
H7 C8 3.1890 no 1_455
H7 H2 3.4030 no 2_546
H7 H3 3.4828 no 1_455
H7 H4 2.5855 no 1_455
H7 H10B 3.3425 no 1_455
H8 O2B 3.5237 no 1_545
H8 O3 3.2536 no 1_445
H8 C10 3.2490 no 1_545
H8 C11 3.3903 no 1_545
H8 C16B 3.3325 no 1_445
H8 C17B 2.9357 no 1_445
H8 C18B 3.1467 no 1_445
H8 H2 3.4829 no 2_546
H8 H5 2.6745 no 1_545
H8 H6 2.9566 no 1_545
H8 H11B 3.0968 no 1_445
H8 H13A 2.9512 no 1_445
H8 H15A 3.4844 no 1_455
H9 S1 3.4589 no 1_545
H9 O2A 2.9021 no 1_545
H9 O2B 2.5372 no 1_545
H9 O3 2.7172 no 1_545
H9 N1 3.2317 no 1_545
H9 C1 3.0244 no 1_545
H9 H5 2.9480 no 1_545
H9 H13B 3.3696 no 1_545
H9 H15A 2.9393 no 1_455
H9 H15B 3.4688 no 1_445
H9 H16B 3.1392 no 1_445
H10A O2A 2.5897 no 1_545
H10A H11A 3.3423 no 2_657
H10A H14A 3.4998 no 1_455
H10A H15A 2.9150 no 1_455
H10B C11 3.1788 no 1_655
H10B C12 3.2776 no 1_655
H10B C19B 3.1342 no 1_545
H10B H6 3.1650 no 1_655
H10B H7 3.3425 no 1_655
H10B H12B 2.5511 no 1_545
H10B H15B 3.2607 no 1_545
H11A O2A 3.1200 no 1_545
H11A C15A 3.1704 no 2_647
H11A C16A 3.1726 no 2_647
H11A C20A 3.1565 no 1_545
H11A H10A 3.3423 no 2_647
H11A H13A 2.5068 no 1_545
H11B S1 3.4713 no 1_655
H11B O2B 2.3651 no 1_655
H11B C21B 3.4035 no 2_747
H11B H8 3.0968 no 1_665
H11B H14B 2.5751 no 2_747
H11B H15B 3.0931 no 1_545
H11B H16B 3.5314 no 2_747
H12A S1 3.4656 no 1_655
H12A O1A 2.3133 no 1_655
H12A C10 3.5112 no 1_655
H12A C21A 3.3887 no 2_757
H12A H14A 2.6382 no 2_757
H12A H16A 3.1276 no 1_565
H12A H16A 3.3275 no 2_757
H12B O1B 3.1328 no 1_565
H12B C15B 3.2441 no 2_657
H12B C16B 3.1597 no 1_565
H12B C20B 3.2355 no 2_657
H12B H10B 2.5511 no 1_565
H12B H13B 3.4197 no 2_657
H13A C17A 3.1396 no 1_565
H13A H6 3.4902 no 1_655
H13A H8 2.9512 no 1_665
H13A H11A 2.5068 no 1_565
H13A H16A 3.2159 no 1_565
H13B O1B 2.5958 no 1_565
H13B C21B 3.5761 no 1_455
H13B H4 3.1375 no 1_565
H13B H9 3.3696 no 1_565
H13B H12B 3.4197 no 2_647
H13B H16B 2.7665 no 1_455
H14A S1 3.5436 no 2_647
H14A O1A 3.0522 no 1_655
H14A O1A 2.9893 no 2_647
H14A O2A 3.3289 no 2_647
H14A C19A 3.2692 no 2_747
H14A C21A 3.2077 no 2_757
H14A H10A 3.4998 no 1_655
H14A H12A 2.6382 no 2_747
H14A H14A 3.2669 no 2_747
H14A H14A 3.2669 no 2_757
H14A H15A 3.5075 no 2_757
H14A H16A 2.4405 no 2_757
H14B S1 3.2153 no 2_657
H14B O1B 2.9453 no 2_657
H14B O2B 2.8090 no 2_657
H14B C17B 3.2484 no 2_757
H14B C21B 3.4628 no 2_757
H14B H11B 2.5751 no 2_757
H14B H14B 3.3979 no 2_747
H14B H14B 3.3979 no 2_757
H14B H15B 3.0727 no 2_747
H14B H16B 2.9143 no 2_757
H15A O1A 2.3563 no 1_655
H15A O2A 3.3729 no 1_645
H15A C9 3.3872 no 1_655
H15A C13 3.2635 no 1_655
H15A C14 2.9240 no 1_655
H15A H8 3.4844 no 1_655
H15A H9 2.9393 no 1_655
H15A H10A 2.9150 no 1_655
H15A H14A 3.5075 no 2_747
H15A H16A 3.4831 no 2_757
H15B O1B 3.2201 no 1_665
H15B O2B 3.5338 no 1_655
H15B C13 3.4383 no 1_665
H15B C14 3.3219 no 1_665
H15B C21B 3.5773 no 2_757
H15B H9 3.4688 no 1_665
H15B H10B 3.2607 no 1_565
H15B H11B 3.0931 no 1_565
H15B H14B 3.0727 no 2_757
H15B H16B 3.3042 no 2_757
H16A O1A 3.1258 no 2_647
H16A C21A 3.2981 no 2_747
H16A H12A 3.1276 no 1_545
H16A H12A 3.3275 no 2_747
H16A H13A 3.2159 no 1_545
H16A H14A 2.4405 no 2_747
H16A H15A 3.4831 no 2_747
H16B S1 3.5136 no 1_655
H16B O1B 3.5510 no 1_665
H16B O2B 2.1407 no 1_655
H16B C14 3.4258 no 1_665
H16B C20B 3.5928 no 1_655
H16B C21B 3.5595 no 2_747
H16B H9 3.1392 no 1_665
H16B H11B 3.5314 no 2_757
H16B H13B 2.7665 no 1_655
H16B H14B 2.9143 no 2_747
H16B H15B 3.3042 no 2_747

loop_
_geom_torsion_atom_site_label_1
_geom_torsion_atom_site_label_2
_geom_torsion_atom_site_label_3
_geom_torsion_atom_site_label_4
_geom_torsion
_geom_torsion_publ_flag
O1A S1 N1 C1 158.83(19) no
O1A S1 N1 C8 -32.8(2) no
O1A S1 C15A C16A 9.5(4) no
O1A S1 C15A C20A -170.3(3) no
O1A S1 C15B C16B 90.0(5) no
O1A S1 C15B C20B -87.6(5) no
O1B S1 N1 C1 -152.6(2) no
O1B S1 N1 C8 15.7(2) no
O1B S1 C15A C16A 6.1(3) no
O1B S1 C15A C20A -173.6(5) no
O1B S1 C15B C16B 46.6(4) no
O1B S1 C15B C20B -131.0(4) no
O2A S1 N1 C1 23.6(3) no
O2A S1 N1 C8 -167.99(19) no
O2A S1 C15A C16A 143.7(4) no
O2A S1 C15A C20A -36.0(4) no
O2A S1 C15B C16B -176.3(5) no
O2A S1 C15B C20B 6.2(3) no
O2B S1 N1 C1 78.1(2) no
O2B S1 N1 C8 -113.48(18) no
O2B S1 C15A C16A 99.2(6) no
O2B S1 C15A C20A -80.5(6) no
O2B S1 C15B C16B -179.6(3) no
O2B S1 C15B C20B 2.8(4) no
N1 S1 C15A C16A -98.4(4) no
N1 S1 C15A C20A 81.9(3) no
C15A S1 N1 C1 -94.3(2) no
C15A S1 N1 C8 74.09(19) no
N1 S1 C15B C16B -70.2(3) no
N1 S1 C15B C20B 112.2(3) no
C15B S1 N1 C1 -31.7(3) no
C15B S1 N1 C8 136.67(19) no
C15A S1 C15B C16B 22.7(3) no
C15A S1 C15B C20B -154.8(5) no
C15B S1 C15A C16A 159.9(5) no
C15B S1 C15A C20A -19.9(3) no
S1 N1 C1 O3 -11.3(3) no
S1 N1 C1 C2 169.03(12) no
S1 N1 C8 C7 -168.50(11) no
S1 N1 C8 C9 72.50(18) no
C1 N1 C8 C7 1.2(2) no
C1 N1 C8 C9 -117.77(18) no
C8 N1 C1 O3 179.65(18) no
C8 N1 C1 C2 -0.0(2) no
O3 C1 C2 C3 0.4(4) no
O3 C1 C2 C7 179.0(2) no
N1 C1 C2 C3 -179.98(17) no
N1 C1 C2 C7 -1.3(2) no
C1 C2 C3 C4 179.01(18) no
C1 C2 C7 C6 -179.91(16) no
C1 C2 C7 C8 2.2(3) no
C3 C2 C7 C6 -1.2(3) no
C3 C2 C7 C8 -179.06(18) no
C7 C2 C3 C4 0.5(4) no
C2 C3 C4 C5 -0.1(4) no
C3 C4 C5 F1 -179.4(3) no
C3 C4 C5 C6 0.3(5) no
F1 C5 C6 C7 178.9(3) no
C4 C5 C6 C7 -0.9(4) no
C5 C6 C7 C2 1.3(4) no
C5 C6 C7 C8 178.8(2) no
C2 C7 C8 N1 -2.1(2) no
C2 C7 C8 C9 119.10(18) no
C6 C7 C8 N1 -179.8(2) no
C6 C7 C8 C9 -58.6(3) no
N1 C8 C9 C10 44.2(3) no
N1 C8 C9 C14 -139.56(18) no
C7 C8 C9 C10 -68.7(3) no
C7 C8 C9 C14 107.6(2) no
C8 C9 C10 C11 175.28(18) no
C8 C9 C14 C13 -175.56(17) no
C10 C9 C14 C13 0.7(4) no
C14 C9 C10 C11 -1.0(4) no
C9 C10 C11 C12 0.2(4) no
C10 C11 C12 C13 0.8(4) no
C11 C12 C13 C14 -1.1(4) no
C12 C13 C14 C9 0.3(4) no
S1 C15A C16A C17A 179.4(3) no
S1 C15A C20A C19A -178.5(7) no
C16A C15A C20A C19A 1.7(14) no
C20A C15A C16A C17A -0.9(9) no
S1 C15B C16B C17B -177.9(7) no
S1 C15B C20B C19B 176.9(3) no
C16B C15B C20B C19B -0.5(9) no
C20B C15B C16B C17B -0.3(14) no
C15A C16A C17A C18A -0.1(9) no
C15B C16B C17B C18B -0.6(14) no
C16A C17A C18A C19A 0.2(9) no
C16A C17A C18A C21A -177.4(5) no
C16B C17B C18B C19B 2.2(10) no
C16B C17B C18B C21B -179.2(8) no
C17A C18A C19A C20A 0.6(8) no
C21A C18A C19A C20A 178.2(6) no
C17B C18B C19B C20B -3.1(9) no
C21B C18B C19B C20B 178.3(7) no
C18A C19A C20A C15A -1.6(14) no
C18B C19B C20B C15B 2.2(8) no
